data_4508118
loop_
_publ_author_name
'Wang, Fang'
'Jing, Xuemin'
'Zheng, Bing'
'Li, Guanghua'
'Zeng, Guang'
'Huo, Qisheng'
'Liu, Yunling'

_publ_section_title
;
 Four Cd-Based Metal--Organic Frameworks with Structural Varieties Derived
 from the Replacement of Organic Linkers
;
_journal_issue 8
_journal_name_full 'Crystal Growth &amp; Design'
_journal_page_first 3522
_journal_paper_doi 10.1021/cg400486q
_journal_volume 13
_journal_year 2013
_chemical_formula_moiety 'C17 H11 Cd N3 O4'
_chemical_formula_sum 'C17 H11 Cd N3 O4'
_chemical_formula_weight 433.69
_chemical_name_systematic
; 
 ? 
;
_space_group_IT_number 63
_symmetry_cell_setting orthorhombic
_symmetry_space_group_name_Hall '-C 2c 2'
_symmetry_space_group_name_H-M 'C m c m'
_atom_sites_solution_hydrogens geom
_atom_sites_solution_primary direct
_atom_sites_solution_secondary difmap
_audit_creation_method SHELXL-97
_cell_angle_alpha 90.00
_cell_angle_beta 90.00
_cell_angle_gamma 90.00
_cell_formula_units_Z 4
_cell_length_a 10.226(2)
_cell_length_b 20.706(4)
_cell_length_c 7.5525(15)
_cell_measurement_temperature 293(2)
_cell_volume 1599.2(5)
_computing_cell_refinement Process-auto
_computing_data_collection Process-auto
_computing_data_reduction Process-auto
_computing_molecular_graphics 'SHELXS-97 (Sheldrick, 1990)'
_computing_publication_material 'SHELXS-97 (Sheldrick, 1990)'
_computing_structure_refinement 'SHELXL-97 (Sheldrick, 1997)'
_computing_structure_solution 'SHELXS-97 (Sheldrick, 1990)'
_diffrn_ambient_temperature 293(2)
_diffrn_detector_area_resol_mean 10.0
_diffrn_measured_fraction_theta_full 0.998
_diffrn_measured_fraction_theta_max 0.998
_diffrn_measurement_device_type 'Rigaku RAXIS-RAPID'
_diffrn_measurement_method omega-scan
_diffrn_radiation_monochromator graphite
_diffrn_radiation_source 'fine-focus sealed tube'
_diffrn_radiation_type MoK\a
_diffrn_radiation_wavelength 0.71073
_diffrn_reflns_av_R_equivalents 0.0843
_diffrn_reflns_av_sigmaI/netI 0.0594
_diffrn_reflns_limit_h_max 10
_diffrn_reflns_limit_h_min -12
_diffrn_reflns_limit_k_max 24
_diffrn_reflns_limit_k_min -24
_diffrn_reflns_limit_l_max 8
_diffrn_reflns_limit_l_min -8
_diffrn_reflns_number 6254
_diffrn_reflns_theta_full 25.00
_diffrn_reflns_theta_max 25.00
_diffrn_reflns_theta_min 3.34
_diffrn_standards_decay_% 0
_diffrn_standards_interval_count 0
_diffrn_standards_interval_time 0
_diffrn_standards_number 0
_exptl_absorpt_coefficient_mu 1.394
_exptl_absorpt_correction_T_max 0.8594
_exptl_absorpt_correction_T_min 0.7541
_exptl_absorpt_correction_type empirical
_exptl_absorpt_process_details Process-auto
_exptl_crystal_colour colourless
_exptl_crystal_density_diffrn 1.801
_exptl_crystal_density_meas ?
_exptl_crystal_density_method 'not measured'
_exptl_crystal_description block
_exptl_crystal_F_000 856
_exptl_crystal_size_max 0.21
_exptl_crystal_size_mid 0.18
_exptl_crystal_size_min 0.14
_refine_diff_density_max 0.616
_refine_diff_density_min -1.178
_refine_diff_density_rms 0.140
_refine_ls_extinction_method none
_refine_ls_goodness_of_fit_ref 1.067
_refine_ls_hydrogen_treatment mixed
_refine_ls_matrix_type full
_refine_ls_number_parameters 93
_refine_ls_number_reflns 808
_refine_ls_number_restraints 1
_refine_ls_restrained_S_all 1.066
_refine_ls_R_factor_all 0.0590
_refine_ls_R_factor_gt 0.0447
_refine_ls_shift/su_max 0.000
_refine_ls_shift/su_mean 0.000
_refine_ls_structure_factor_coef Fsqd
_refine_ls_weighting_details 'calc w=1/[\s^2^(Fo^2^)+(0.0393P)^2^+9.7758P] where P=(Fo^2^+2Fc^2^)/3'
_refine_ls_weighting_scheme calc
_refine_ls_wR_factor_gt 0.0968
_refine_ls_wR_factor_ref 0.1011
_reflns_number_gt 701
_reflns_number_total 808
_reflns_threshold_expression >2sigma(I)
_cod_data_source_file cg400486q_si_001.cif
_cod_data_source_block compound3
_cod_depositor_comments
;
The following automatic conversions were performed:

'_chemical_melting_point' value 'not measured' was changed to '?' -
the value is undefined or not given.

'_symmetry_cell_setting' value
'Orthorhombic' changed to 'orthorhombic' according to the built-in
table from CIF Core dictionary named 'cif_core.dic' version 2.4.1
from 2010-06-29.

Automatic conversion script
Id: cif_fix_values 1891 2012-01-12 08:04:46Z andrius 

The following automatic conversions were performed:

'_exptl_crystal_density_meas' value 'none' was changed to '?' - the
value is perceived as not measured.

Automatic conversion script
Id: cif_fix_values 3008 2015-01-20 13:52:24Z robertas 
;
_cod_original_cell_volume 1599.1(5)
_cod_original_sg_symbol_H-M CmCm
_cod_database_code 4508118

loop_
_symmetry_equiv_pos_as_xyz
'x, y, z'
'-x, -y, z+1/2'
'-x, y, -z+1/2'
'x, -y, -z'
'x+1/2, y+1/2, z'
'-x+1/2, -y+1/2, z+1/2'
'-x+1/2, y+1/2, -z+1/2'
'x+1/2, -y+1/2, -z'
'-x, -y, -z'
'x, y, -z-1/2'
'x, -y, z-1/2'
'-x, y, z'
'-x+1/2, -y+1/2, -z'
'x+1/2, y+1/2, -z-1/2'
'x+1/2, -y+1/2, z-1/2'
'-x+1/2, y+1/2, z'

loop_
_atom_site_label
_atom_site_type_symbol
_atom_site_fract_x
_atom_site_fract_y
_atom_site_fract_z
_atom_site_U_iso_or_equiv
_atom_site_adp_type
_atom_site_occupancy
_atom_site_symmetry_multiplicity
_atom_site_calc_flag
_atom_site_refinement_flags
Cd1 Cd 0.5000 0.35655(3) 0.2500 0.0406(3) Uani 1 4 d S
O1 O 0.3493(6) 0.4361(3) 0.2500 0.0673(18) Uani 1 2 d S
O2 O 0.2502(6) 0.3423(2) 0.2500 0.0708(19) Uani 1 2 d S
N1 N 0.0000 0.7456(4) 0.2500 0.046(2) Uani 1 4 d S
N2 N 0.5000 0.3556(3) -0.0663(10) 0.0580(19) Uani 1 2 d S
C1 C 0.0000 0.4039(4) 0.2500 0.042(3) Uani 1 4 d S
H1 H 0.0000 0.3590 0.2500 0.080 Uiso 1 4 calc S
C2 C 0.1172(6) 0.4367(3) 0.2500 0.0412(18) Uani 1 2 d S
C3 C 0.1169(7) 0.5041(3) 0.2500 0.0414(18) Uani 1 2 d S
H3 H 0.1958 0.5265 0.2500 0.080 Uiso 1 2 calc S
C4 C 0.0000 0.5379(4) 0.2500 0.034(2) Uani 1 4 d S
C5 C -0.1039(10) 0.7123(4) 0.1938(15) 0.049(4) Uani 0.50 1 d P
C6 C -0.1069(9) 0.6443(4) 0.1900(15) 0.048(4) Uani 0.50 1 d P
C7 C 0.0000 0.6103(4) 0.2500 0.038(3) Uani 1 4 d S
C8 C 0.2473(8) 0.4030(3) 0.2500 0.049(2) Uani 1 2 d S
C9 C 0.5000 0.4086(4) -0.1603(13) 0.071(3) Uani 1 2 d S
H9 H 0.5000 0.4481 -0.1014 0.080 Uiso 1 2 calc S
C10 C 0.4544(11) 0.3035(5) -0.1603(16) 0.057(3) Uani 0.50 1 d PD
H10 H 0.431(11) 0.265(3) -0.088(13) 0.080 Uiso 0.50 1 d PD

loop_
_atom_site_aniso_label
_atom_site_aniso_U_11
_atom_site_aniso_U_22
_atom_site_aniso_U_33
_atom_site_aniso_U_23
_atom_site_aniso_U_13
_atom_site_aniso_U_12
Cd1 0.0364(5) 0.0221(4) 0.0634(6) 0.000 0.000 0.000
O1 0.038(3) 0.042(3) 0.121(6) 0.000 0.000 0.008(3)
O2 0.054(4) 0.030(3) 0.129(6) 0.000 0.000 0.015(3)
N1 0.036(5) 0.017(4) 0.083(7) 0.000 0.000 0.000
N2 0.069(5) 0.038(4) 0.067(5) -0.002(4) 0.000 0.000
C1 0.053(7) 0.019(4) 0.055(7) 0.000 0.000 0.000
C2 0.024(4) 0.026(3) 0.073(5) 0.000 0.000 0.003(3)
C3 0.030(4) 0.030(4) 0.064(5) 0.000 0.000 -0.003(3)
C4 0.031(5) 0.024(5) 0.048(6) 0.000 0.000 0.000
C5 0.046(6) 0.025(4) 0.077(12) -0.003(4) -0.013(5) 0.001(4)
C6 0.033(5) 0.020(4) 0.090(12) 0.001(5) -0.009(5) 0.005(4)
C7 0.030(5) 0.025(5) 0.059(7) 0.000 0.000 0.000
C8 0.051(5) 0.029(4) 0.068(6) 0.000 0.000 0.010(4)
C9 0.101(8) 0.043(5) 0.070(6) -0.008(4) 0.000 0.000
C10 0.062(9) 0.051(6) 0.057(7) 0.011(5) 0.003(6) -0.007(5)

loop_
_atom_type_symbol
_atom_type_description
_atom_type_scat_dispersion_real
_atom_type_scat_dispersion_imag
_atom_type_scat_source
C C 0.0033 0.0016 'International Tables Vol C Tables 4.2.6.8 and 6.1.1.4'
H H 0.0000 0.0000 'International Tables Vol C Tables 4.2.6.8 and 6.1.1.4'
N N 0.0061 0.0033 'International Tables Vol C Tables 4.2.6.8 and 6.1.1.4'
O O 0.0106 0.0060 'International Tables Vol C Tables 4.2.6.8 and 6.1.1.4'
Cd Cd -0.8075 1.2024 'International Tables Vol C Tables 4.2.6.8 and 6.1.1.4'

loop_
_geom_angle_atom_site_label_1
_geom_angle_atom_site_label_2
_geom_angle_atom_site_label_3
_geom_angle
_geom_angle_site_symmetry_1
_geom_angle_site_symmetry_3
O1 Cd1 O1 86.2(3) 3_655 .
O1 Cd1 N1 136.90(15) 3_655 5_545
O1 Cd1 N1 136.90(15) . 5_545
O1 Cd1 N2 90.33(11) 3_655 10_556
O1 Cd1 N2 90.33(11) . 10_556
N1 Cd1 N2 89.54(15) 5_545 10_556
O1 Cd1 N2 90.33(11) 3_655 .
O1 Cd1 N2 90.33(11) . .
N1 Cd1 N2 89.54(15) 5_545 .
N2 Cd1 N2 179.1(3) 10_556 .
O1 Cd1 O2 139.67(19) 3_655 .
O1 Cd1 O2 53.46(19) . .
N1 Cd1 O2 83.43(11) 5_545 .
N2 Cd1 O2 89.948(18) 10_556 .
N2 Cd1 O2 89.948(18) . .
O1 Cd1 O2 53.46(19) 3_655 3_655
O1 Cd1 O2 139.67(19) . 3_655
N1 Cd1 O2 83.43(11) 5_545 3_655
N2 Cd1 O2 89.948(18) 10_556 3_655
N2 Cd1 O2 89.948(18) . 3_655
O2 Cd1 O2 166.9(2) . 3_655
O1 Cd1 C8 26.5(2) 3_655 3_655
O1 Cd1 C8 112.7(2) . 3_655
N1 Cd1 C8 110.41(16) 5_545 3_655
N2 Cd1 C8 90.16(5) 10_556 3_655
N2 Cd1 C8 90.16(5) . 3_655
O2 Cd1 C8 166.2(2) . 3_655
O2 Cd1 C8 26.97(19) 3_655 3_655
O1 Cd1 C8 112.7(2) 3_655 .
O1 Cd1 C8 26.5(2) . .
N1 Cd1 C8 110.41(16) 5_545 .
N2 Cd1 C8 90.16(5) 10_556 .
N2 Cd1 C8 90.16(5) . .
O2 Cd1 C8 26.97(19) . .
O2 Cd1 C8 166.2(2) 3_655 .
C8 Cd1 C8 139.2(3) 3_655 .
C8 O1 Cd1 99.8(4) . .
C8 O2 Cd1 84.8(5) . .
C5 N1 C5 37.1(10) . 10_556
C5 N1 C5 117.9(10) . 3
C5 N1 C5 105.4(10) 10_556 3
C5 N1 C5 105.4(10) . 12
C5 N1 C5 117.9(10) 10_556 12
C5 N1 C5 37.1(10) 3 12
C5 N1 Cd1 121.1(5) . 5_455
C5 N1 Cd1 121.1(5) 10_556 5_455
C5 N1 Cd1 121.1(5) 3 5_455
C5 N1 Cd1 121.1(5) 12 5_455
C9 N2 C10 112.3(8) . .
C9 N2 C10 112.3(8) . 12_655
C10 N2 C10 39.7(10) . 12_655
C9 N2 Cd1 122.4(6) . .
C10 N2 Cd1 121.5(6) . .
C10 N2 Cd1 121.5(6) 12_655 .
C2 C1 C2 120.9(8) . 3
C2 C1 H1 119.5 . .
C2 C1 H1 119.5 3 .
C1 C2 C3 119.4(6) . .
C1 C2 C8 122.8(6) . .
C3 C2 C8 117.8(6) . .
C4 C3 C2 120.5(6) . .
C4 C3 H3 119.8 . .
C2 C3 H3 119.8 . .
C3 C4 C3 119.3(9) . 3
C3 C4 C7 120.4(4) . .
C3 C4 C7 120.4(4) 3 .
C5 C5 N1 71.5(5) 10_556 .
C5 C5 C6 91.2(7) 10_556 .
N1 C5 C6 122.6(9) . .
C5 C5 C6 58.1(5) 10_556 10_556
N1 C5 C6 106.5(8) . 10_556
C6 C5 C6 33.1(8) . 10_556
C6 C6 C7 70.8(5) 10_556 .
C6 C6 C5 88.8(7) 10_556 .
C7 C6 C5 119.2(9) . .
C6 C6 C5 58.1(5) 10_556 10_556
C7 C6 C5 104.2(8) . 10_556
C5 C6 C5 30.8(8) . 10_556
C6 C7 C6 105.0(9) 3 10_556
C6 C7 C6 38.4(10) 3 12
C6 C7 C6 118.4(10) 10_556 12
C6 C7 C6 118.4(10) 3 .
C6 C7 C6 38.4(10) 10_556 .
C6 C7 C6 105.0(9) 12 .
C6 C7 C4 120.8(5) 3 .
C6 C7 C4 120.8(5) 10_556 .
C6 C7 C4 120.8(5) 12 .
C6 C7 C4 120.8(5) . .
O1 C8 O2 121.9(8) . .
O1 C8 C2 119.0(6) . .
O2 C8 C2 119.1(8) . .
O1 C8 Cd1 53.7(4) . .
O2 C8 Cd1 68.2(5) . .
C2 C8 Cd1 172.7(5) . .
N2 C9 C9 122.9(5) . 10
N2 C9 H9 118.6 . .
C9 C9 H9 118.6 10 .
C10 C10 C10 90.000(3) 12_655 10
C10 C10 N2 70.1(5) 12_655 .
C10 C10 N2 121.1(6) 10 .
C10 C10 C10 55.4(8) 12_655 3_654
C10 C10 C10 34.6(8) 10 3_654
N2 C10 C10 103.5(8) . 3_654
C10 C10 H10 104(7) 12_655 .
C10 C10 H10 123(7) 10 .
N2 C10 H10 116(7) . .
C10 C10 H10 126(7) 3_654 .

loop_
_geom_bond_atom_site_label_1
_geom_bond_atom_site_label_2
_geom_bond_distance
_geom_bond_site_symmetry_2
Cd1 O1 2.255(5) 3_655
Cd1 O1 2.255(5) .
Cd1 N1 2.297(8) 5_545
Cd1 N2 2.389(8) 10_556
Cd1 N2 2.389(8) .
Cd1 O2 2.571(6) .
Cd1 O2 2.571(6) 3_655
Cd1 C8 2.758(8) 3_655
Cd1 C8 2.758(8) .
O1 C8 1.248(9) .
O2 C8 1.256(8) .
N1 C5 1.336(11) .
N1 C5 1.336(11) 10_556
N1 C5 1.336(11) 3
N1 C5 1.336(11) 12
N1 Cd1 2.297(8) 5_455
N2 C9 1.307(11) .
N2 C10 1.373(12) .
N2 C10 1.373(12) 12_655
C1 C2 1.377(8) .
C1 C2 1.377(8) 3
C1 H1 0.9300 .
C2 C3 1.396(10) .
C2 C8 1.502(10) .
C3 C4 1.385(8) .
C3 H3 0.9300 .
C4 C3 1.385(8) 3
C4 C7 1.499(12) .
C5 C5 0.85(2) 10_556
C5 C6 1.408(12) .
C5 C6 1.659(13) 10_556
C6 C6 0.91(2) 10_556
C6 C7 1.377(10) .
C6 C5 1.659(13) 10_556
C7 C6 1.377(10) 3
C7 C6 1.377(10) 10_556
C7 C6 1.377(10) 12
C9 C9 1.36(2) 10
C9 H9 0.9300 .
C10 C10 0.93(2) 12_655
C10 C10 1.36(2) 10
C10 C10 1.65(2) 3_654
C10 H10 1.00(2) .
